data_2232616
loop_
_publ_author_name
'Qiu, Xiumin'
'Li, Leilei'
'Li, Dacheng'

_publ_section_title
;
 Chlorido[1-(pyridin-2-yl)ethanone
 oximato-\k^2^<i>N</i>,<i>N</i>'][1-(2-pyridyl)ethanone
 oxime-\k^2^<i>N</i>,<i>N</i>']copper(II) trihydrate
;
_journal_coeditor_code BX2382
_journal_issue 12
_journal_name_full 'Acta Crystallographica Section E'
_journal_page_first m1810
_journal_page_last m1811
_journal_paper_doi 10.1107/S1600536811049129
_journal_volume 67
_journal_year 2011
_chemical_formula_iupac '[Cu (C7 H7 N2 O1) Cl (C7 H8 N2 O1)], 3H2 O'
_chemical_formula_moiety 'C14 H15 Cl Cu N4 O2, 3(H2 O)'
_chemical_formula_sum 'C14 H21 Cl Cu N4 O5'
_chemical_formula_weight 424.34
_chemical_name_systematic
;
Chlorido[1-(pyridin-2-yl)ethanone
oximato-\k^2^<i>N</i>,<i>N</i>'][1-(2-pyridyl)ethanone
oxime-\k^2^<i>N</i>,<i>N</i>']copper(II) trihydrate
;
_space_group_IT_number 2
_symmetry_cell_setting triclinic
_symmetry_space_group_name_Hall '-P 1'
_symmetry_space_group_name_H-M 'P -1'
_atom_sites_solution_hydrogens geom
_atom_sites_solution_primary direct
_atom_sites_solution_secondary difmap
_audit_creation_method SHELXL-97
_cell_angle_alpha 114.199(2)
_cell_angle_beta 93.4620(10)
_cell_angle_gamma 103.9720(10)
_cell_formula_units_Z 2
_cell_length_a 8.3980(9)
_cell_length_b 10.2559(11)
_cell_length_c 12.1121(13)
_cell_measurement_reflns_used 2075
_cell_measurement_temperature 298(2)
_cell_measurement_theta_max 26.7955
_cell_measurement_theta_min 2.541
_cell_volume 908.29(17)
_computing_cell_refinement 'SAINT (Siemens, 1996)'
_computing_data_collection 'SMART (Siemens, 1996)'
_computing_data_reduction 'SAINT (Siemens, 1996)'
_computing_molecular_graphics 'SHELXTL (Sheldrick, 2008)'
_computing_publication_material 'SHELXTL (Sheldrick, 2008)'
_computing_structure_refinement 'SHELXL97 (Sheldrick, 2008)'
_computing_structure_solution 'SHELXS97 (Sheldrick, 2008)'
_diffrn_ambient_temperature 298(2)
_diffrn_measured_fraction_theta_full 0.986
_diffrn_measured_fraction_theta_max 0.986
_diffrn_measurement_device_type 'Siemens SMART 1000 CCD'
_diffrn_measurement_method 'phi and omega scans'
_diffrn_radiation_monochromator graphite
_diffrn_radiation_source 'fine-focus sealed tube'
_diffrn_radiation_type MoK\a
_diffrn_radiation_wavelength 0.71073
_diffrn_reflns_av_R_equivalents 0.0177
_diffrn_reflns_av_sigmaI/netI 0.0378
_diffrn_reflns_limit_h_max 9
_diffrn_reflns_limit_h_min -9
_diffrn_reflns_limit_k_max 12
_diffrn_reflns_limit_k_min -7
_diffrn_reflns_limit_l_max 11
_diffrn_reflns_limit_l_min -14
_diffrn_reflns_number 4646
_diffrn_reflns_theta_full 25.02
_diffrn_reflns_theta_max 25.02
_diffrn_reflns_theta_min 2.54
_exptl_absorpt_coefficient_mu 1.381
_exptl_absorpt_correction_T_max 0.7328
_exptl_absorpt_correction_T_min 0.5753
_exptl_absorpt_correction_type multi-scan
_exptl_absorpt_process_details '(SADABS; Sheldrick, 1996)'
_exptl_crystal_colour dark-green
_exptl_crystal_density_diffrn 1.552
_exptl_crystal_density_method 'not measured'
_exptl_crystal_description block
_exptl_crystal_F_000 438
_exptl_crystal_size_max 0.45
_exptl_crystal_size_mid 0.41
_exptl_crystal_size_min 0.24
_refine_diff_density_max 0.409
_refine_diff_density_min -0.304
_refine_ls_extinction_method none
_refine_ls_goodness_of_fit_ref 1.001
_refine_ls_hydrogen_treatment constr
_refine_ls_matrix_type full
_refine_ls_number_parameters 228
_refine_ls_number_reflns 3156
_refine_ls_number_restraints 0
_refine_ls_restrained_S_all 1.001
_refine_ls_R_factor_all 0.0522
_refine_ls_R_factor_gt 0.0351
_refine_ls_shift/su_max 0.022
_refine_ls_shift/su_mean 0.000
_refine_ls_structure_factor_coef Fsqd
_refine_ls_weighting_details 'calc w=1/[\s^2^(Fo^2^)+(0.0446P)^2^+0.7087P] where P=(Fo^2^+2Fc^2^)/3'
_refine_ls_weighting_scheme calc
_refine_ls_wR_factor_gt 0.0833
_refine_ls_wR_factor_ref 0.0961
_reflns_number_gt 2493
_reflns_number_total 3156
_reflns_threshold_expression I>2sigma(I)
_cod_data_source_file bx2382.cif
_cod_data_source_block I
_cod_database_code 2232616
_cod_database_fobs_code 2232616

loop_
_symmetry_equiv_pos_as_xyz
'x, y, z'
'-x, -y, -z'

loop_
_atom_site_type_symbol
_atom_site_label
_atom_site_fract_x
_atom_site_fract_y
_atom_site_fract_z
_atom_site_U_iso_or_equiv
_atom_site_adp_type
_atom_site_calc_flag
_atom_site_refinement_flags
_atom_site_occupancy
_atom_site_symmetry_multiplicity
Cu Cu1 0.08870(5) 0.44895(4) 0.68063(3) 0.03697(15) Uani d . 1 1
Cl Cl1 0.35260(11) 0.46847(10) 0.79450(8) 0.0481(2) Uani d . 1 1
N N1 0.0912(4) 0.2780(3) 0.5265(2) 0.0418(7) Uani d . 1 1
N N2 0.1968(3) 0.5577(3) 0.5806(2) 0.0364(6) Uani d . 1 1
N N3 -0.0916(3) 0.3230(3) 0.7265(3) 0.0403(7) Uani d . 1 1
N N4 0.0355(3) 0.6084(3) 0.8295(2) 0.0355(6) Uani d . 1 1
O O1 0.0222(3) 0.1363(2) 0.5044(2) 0.0568(7) Uani d . 1 1
H H1 -0.0247 0.1338 0.5613 0.085 Uiso calc R 1 1
O O2 -0.1472(3) 0.1713(3) 0.6666(2) 0.0555(7) Uani d . 1 1
O O3 0.4005(4) 0.0145(3) 0.8601(3) 0.0820(10) Uani d . 1 1
H H3C 0.3588 0.0494 0.8165 0.098 Uiso d R 1 1
H H3D 0.4073 0.0722 0.9355 0.098 Uiso d R 1 1
O O4 0.7339(4) 0.8940(3) 0.3036(3) 0.0840(10) Uani d . 1 1
H H4C 0.8180 0.9495 0.3605 0.101 Uiso d R 1 1
H H4D 0.7251 0.8032 0.2868 0.101 Uiso d R 1 1
O O5 0.5675(4) 0.8149(3) 0.8877(3) 0.0795(9) Uani d . 1 1
H H5C 0.5105 0.8684 0.8772 0.095 Uiso d R 1 1
H H5D 0.5043 0.7260 0.8616 0.095 Uiso d R 1 1
C C1 0.1862(6) 0.1812(4) 0.3309(3) 0.0639(11) Uani d . 1 1
H H1A 0.2069 0.1028 0.3481 0.096 Uiso calc R 1 1
H H1B 0.2772 0.2196 0.2977 0.096 Uiso calc R 1 1
H H1C 0.0847 0.1424 0.2722 0.096 Uiso calc R 1 1
C C2 0.1705(4) 0.3039(4) 0.4468(3) 0.0421(8) Uani d . 1 1
C C3 0.2392(4) 0.4625(4) 0.4784(3) 0.0373(7) Uani d . 1 1
C C4 0.3404(4) 0.5153(4) 0.4109(3) 0.0474(9) Uani d . 1 1
H H4 0.3695 0.4487 0.3416 0.057 Uiso calc R 1 1
C C5 0.3981(5) 0.6664(5) 0.4465(3) 0.0534(10) Uani d . 1 1
H H5 0.4678 0.7030 0.4024 0.064 Uiso calc R 1 1
C C6 0.3516(5) 0.7628(4) 0.5479(3) 0.0506(9) Uani d . 1 1
H H6 0.3880 0.8655 0.5732 0.061 Uiso calc R 1 1
C C7 0.2498(4) 0.7036(4) 0.6111(3) 0.0439(8) Uani d . 1 1
H H7 0.2163 0.7687 0.6786 0.053 Uiso calc R 1 1
C C8 -0.3054(5) 0.3094(4) 0.8534(4) 0.0558(10) Uani d . 1 1
H H8A -0.3315 0.2037 0.8035 0.084 Uiso calc R 1 1
H H8B -0.4012 0.3419 0.8436 0.084 Uiso calc R 1 1
H H8C -0.2750 0.3313 0.9382 0.084 Uiso calc R 1 1
C C9 -0.1636(4) 0.3891(4) 0.8147(3) 0.0397(8) Uani d . 1 1
C C10 -0.0901(4) 0.5520(4) 0.8775(3) 0.0375(7) Uani d . 1 1
C C11 -0.1392(5) 0.6427(4) 0.9816(3) 0.0502(9) Uani d . 1 1
H H11 -0.2280 0.6026 1.0116 0.060 Uiso calc R 1 1
C C12 -0.0552(5) 0.7932(4) 1.0402(4) 0.0577(10) Uani d . 1 1
H H12 -0.0871 0.8559 1.1100 0.069 Uiso calc R 1 1
C C13 0.0756(5) 0.8495(4) 0.9948(3) 0.0505(9) Uani d . 1 1
H H13 0.1353 0.9503 1.0339 0.061 Uiso calc R 1 1
C C14 0.1169(4) 0.7534(4) 0.8898(3) 0.0436(8) Uani d . 1 1
H H14 0.2063 0.7920 0.8595 0.052 Uiso calc R 1 1

loop_
_atom_site_aniso_label
_atom_site_aniso_U_11
_atom_site_aniso_U_22
_atom_site_aniso_U_33
_atom_site_aniso_U_12
_atom_site_aniso_U_13
_atom_site_aniso_U_23
Cu1 0.0435(3) 0.0338(2) 0.0336(2) 0.01245(17) 0.01058(18) 0.01352(17)
Cl1 0.0494(5) 0.0579(6) 0.0446(5) 0.0244(4) 0.0113(4) 0.0246(4)
N1 0.0512(18) 0.0330(15) 0.0382(16) 0.0145(13) 0.0054(14) 0.0118(12)
N2 0.0428(16) 0.0390(15) 0.0312(14) 0.0154(12) 0.0093(12) 0.0170(12)
N3 0.0412(16) 0.0367(15) 0.0424(16) 0.0098(12) 0.0051(13) 0.0180(13)
N4 0.0402(16) 0.0366(15) 0.0340(14) 0.0148(12) 0.0107(12) 0.0170(12)
O1 0.0778(19) 0.0337(13) 0.0522(15) 0.0157(12) 0.0182(14) 0.0119(12)
O2 0.0658(17) 0.0346(13) 0.0603(16) 0.0062(12) 0.0103(14) 0.0201(12)
O3 0.113(3) 0.0569(18) 0.070(2) 0.0055(17) 0.0038(19) 0.0344(16)
O4 0.097(3) 0.0676(19) 0.074(2) 0.0333(18) -0.0174(18) 0.0177(17)
O5 0.075(2) 0.073(2) 0.087(2) 0.0174(17) 0.0154(18) 0.0332(18)
C1 0.088(3) 0.052(2) 0.043(2) 0.030(2) 0.020(2) 0.0075(18)
C2 0.049(2) 0.046(2) 0.0309(17) 0.0222(16) 0.0064(16) 0.0121(15)
C3 0.0375(19) 0.052(2) 0.0283(16) 0.0204(15) 0.0055(14) 0.0187(15)
C4 0.051(2) 0.064(2) 0.0372(19) 0.0252(19) 0.0133(17) 0.0253(18)
C5 0.054(2) 0.076(3) 0.048(2) 0.023(2) 0.0184(19) 0.042(2)
C6 0.060(2) 0.051(2) 0.046(2) 0.0140(18) 0.0075(18) 0.0272(18)
C7 0.053(2) 0.046(2) 0.0337(18) 0.0160(17) 0.0093(16) 0.0178(16)
C8 0.044(2) 0.068(3) 0.067(3) 0.0134(19) 0.0167(19) 0.041(2)
C9 0.0348(18) 0.050(2) 0.0443(19) 0.0130(15) 0.0057(15) 0.0302(17)
C10 0.0376(19) 0.0488(19) 0.0365(18) 0.0196(15) 0.0086(15) 0.0245(16)
C11 0.051(2) 0.065(2) 0.049(2) 0.0258(19) 0.0245(18) 0.0308(19)
C12 0.071(3) 0.058(2) 0.047(2) 0.032(2) 0.027(2) 0.0164(19)
C13 0.065(3) 0.043(2) 0.044(2) 0.0227(18) 0.0137(19) 0.0157(17)
C14 0.049(2) 0.0412(19) 0.0411(19) 0.0136(16) 0.0113(16) 0.0175(16)

loop_
_atom_type_symbol
_atom_type_description
_atom_type_scat_dispersion_real
_atom_type_scat_dispersion_imag
_atom_type_scat_source
C C 0.0033 0.0016 'International Tables Vol C Tables 4.2.6.8 and 6.1.1.4'
H H 0.0000 0.0000 'International Tables Vol C Tables 4.2.6.8 and 6.1.1.4'
N N 0.0061 0.0033 'International Tables Vol C Tables 4.2.6.8 and 6.1.1.4'
O O 0.0106 0.0060 'International Tables Vol C Tables 4.2.6.8 and 6.1.1.4'
Cl Cl 0.1484 0.1585 'International Tables Vol C Tables 4.2.6.8 and 6.1.1.4'
Cu Cu 0.3201 1.2651 'International Tables Vol C Tables 4.2.6.8 and 6.1.1.4'

loop_
_geom_angle_atom_site_label_1
_geom_angle_atom_site_label_2
_geom_angle_atom_site_label_3
_geom_angle
_geom_angle_publ_flag
N1 Cu1 N3 92.87(11) y
N1 Cu1 N4 168.50(11) y
N3 Cu1 N4 78.92(10) y
N1 Cu1 N2 78.86(11) y
N3 Cu1 N2 157.52(11) y
N4 Cu1 N2 105.76(10) y
N1 Cu1 Cl1 96.51(9) ?
N3 Cu1 Cl1 105.86(8) ?
N4 Cu1 Cl1 93.50(8) ?
N2 Cu1 Cl1 95.89(8) ?
C2 N1 O1 118.3(3) ?
C2 N1 Cu1 118.7(2) ?
O1 N1 Cu1 122.9(2) ?
C7 N2 C3 118.0(3) ?
C7 N2 Cu1 129.7(2) ?
C3 N2 Cu1 111.4(2) ?
C9 N3 O2 117.7(3) ?
C9 N3 Cu1 118.3(2) ?
O2 N3 Cu1 123.9(2) ?
C14 N4 C10 117.7(3) ?
C14 N4 Cu1 128.6(2) ?
C10 N4 Cu1 113.4(2) ?
N1 O1 H1 109.5 ?
H3C O3 H3D 108.6 ?
H4C O4 H4D 108.7 ?
H5C O5 H5D 108.6 ?
C2 C1 H1A 109.5 ?
C2 C1 H1B 109.5 ?
H1A C1 H1B 109.5 ?
C2 C1 H1C 109.5 ?
H1A C1 H1C 109.5 ?
H1B C1 H1C 109.5 ?
N1 C2 C3 114.2(3) ?
N1 C2 C1 122.3(3) ?
C3 C2 C1 123.5(3) ?
N2 C3 C4 121.1(3) ?
N2 C3 C2 115.3(3) ?
C4 C3 C2 123.6(3) ?
C5 C4 C3 119.8(3) ?
C5 C4 H4 120.1 ?
C3 C4 H4 120.1 ?
C4 C5 C6 119.3(3) ?
C4 C5 H5 120.4 ?
C6 C5 H5 120.4 ?
C5 C6 C7 118.3(3) ?
C5 C6 H6 120.8 ?
C7 C6 H6 120.8 ?
N2 C7 C6 123.4(3) ?
N2 C7 H7 118.3 ?
C6 C7 H7 118.3 ?
C9 C8 H8A 109.5 ?
C9 C8 H8B 109.5 ?
H8A C8 H8B 109.5 ?
C9 C8 H8C 109.5 ?
H8A C8 H8C 109.5 ?
H8B C8 H8C 109.5 ?
N3 C9 C10 113.8(3) ?
N3 C9 C8 123.8(3) ?
C10 C9 C8 122.3(3) ?
N4 C10 C11 121.6(3) ?
N4 C10 C9 115.3(3) ?
C11 C10 C9 123.0(3) ?
C12 C11 C10 119.3(3) ?
C12 C11 H11 120.4 ?
C10 C11 H11 120.4 ?
C13 C12 C11 119.3(3) ?
C13 C12 H12 120.3 ?
C11 C12 H12 120.3 ?
C12 C13 C14 118.5(3) ?
C12 C13 H13 120.7 ?
C14 C13 H13 120.7 ?
N4 C14 C13 123.5(3) ?
N4 C14 H14 118.2 ?
C13 C14 H14 118.2 ?

loop_
_geom_bond_atom_site_label_1
_geom_bond_atom_site_label_2
_geom_bond_distance
_geom_bond_publ_flag
Cu1 N1 1.975(3) y
Cu1 N3 2.004(3) y
Cu1 N4 2.038(2) y
Cu1 N2 2.071(3) y
Cu1 Cl1 2.4584(10) y
N1 C2 1.284(4) ?
N1 O1 1.333(3) ?
N2 C7 1.333(4) ?
N2 C3 1.357(4) ?
N3 C9 1.284(4) ?
N3 O2 1.359(3) ?
N4 C14 1.331(4) ?
N4 C10 1.357(4) ?
O1 H1 0.8200 ?
O3 H3C 0.8500 ?
O3 H3D 0.8499 ?
O4 H4C 0.8500 ?
O4 H4D 0.8499 ?
O5 H5C 0.8501 ?
O5 H5D 0.8500 ?
C1 C2 1.492(4) ?
C1 H1A 0.9600 ?
C1 H1B 0.9600 ?
C1 H1C 0.9600 ?
C2 C3 1.462(5) ?
C3 C4 1.382(5) ?
C4 C5 1.374(5) ?
C4 H4 0.9300 ?
C5 C6 1.374(5) ?
C5 H5 0.9300 ?
C6 C7 1.377(5) ?
C6 H6 0.9300 ?
C7 H7 0.9300 ?
C8 C9 1.490(5) ?
C8 H8A 0.9600 ?
C8 H8B 0.9600 ?
C8 H8C 0.9600 ?
C9 C10 1.467(5) ?
C10 C11 1.382(5) ?
C11 C12 1.379(5) ?
C11 H11 0.9300 ?
C12 C13 1.367(5) ?
C12 H12 0.9300 ?
C13 C14 1.379(5) ?
C13 H13 0.9300 ?
C14 H14 0.9300 ?

loop_
_geom_hbond_atom_site_label_D
_geom_hbond_atom_site_label_H
_geom_hbond_atom_site_label_A
_geom_hbond_site_symmetry_A
_geom_hbond_distance_DH
_geom_hbond_distance_HA
_geom_hbond_distance_DA
_geom_hbond_angle_DHA
O5 H5D Cl1 . 0.85 2.40 3.244(3) 173.6
O5 H5C O3 1_565 0.85 2.01 2.857(5) 173.3
O4 H4D Cl1 2_666 0.85 2.44 3.275(3) 167.5
O4 H4C O1 2_666 0.85 2.60 3.165(4) 125.5
O4 H4C O1 1_665 0.85 2.23 3.063(4) 167.1
O3 H3D O5 2_667 0.85 1.94 2.785(4) 172.6
O3 H3C O4 2_666 0.85 1.96 2.802(4) 172.0
O1 H1 O2 . 0.82 1.67 2.452(4) 159.7

loop_
_geom_torsion_atom_site_label_1
_geom_torsion_atom_site_label_2
_geom_torsion_atom_site_label_3
_geom_torsion_atom_site_label_4
_geom_torsion
N3 Cu1 N1 C2 167.8(3)
N4 Cu1 N1 C2 123.8(5)
N2 Cu1 N1 C2 8.9(3)
Cl1 Cu1 N1 C2 -85.9(3)
N3 Cu1 N1 O1 -16.2(3)
N4 Cu1 N1 O1 -60.2(7)
N2 Cu1 N1 O1 -175.1(3)
Cl1 Cu1 N1 O1 90.2(3)
N1 Cu1 N2 C7 179.7(3)
N3 Cu1 N2 C7 109.7(4)
N4 Cu1 N2 C7 10.5(3)
Cl1 Cu1 N2 C7 -84.8(3)
N1 Cu1 N2 C3 -11.2(2)
N3 Cu1 N2 C3 -81.2(3)
N4 Cu1 N2 C3 179.6(2)
Cl1 Cu1 N2 C3 84.3(2)
N1 Cu1 N3 C9 -167.7(3)
N4 Cu1 N3 C9 4.2(2)
N2 Cu1 N3 C9 -100.3(3)
Cl1 Cu1 N3 C9 94.7(2)
N1 Cu1 N3 O2 9.6(3)
N4 Cu1 N3 O2 -178.5(3)
N2 Cu1 N3 O2 76.9(4)
Cl1 Cu1 N3 O2 -88.0(2)
N1 Cu1 N4 C14 -144.0(5)
N3 Cu1 N4 C14 171.0(3)
N2 Cu1 N4 C14 -31.6(3)
Cl1 Cu1 N4 C14 65.5(3)
N1 Cu1 N4 C10 43.0(6)
N3 Cu1 N4 C10 -2.0(2)
N2 Cu1 N4 C10 155.4(2)
Cl1 Cu1 N4 C10 -107.5(2)
O1 N1 C2 C3 179.1(3)
Cu1 N1 C2 C3 -4.7(4)
O1 N1 C2 C1 0.6(5)
Cu1 N1 C2 C1 176.8(3)
C7 N2 C3 C4 2.8(5)
Cu1 N2 C3 C4 -167.7(3)
C7 N2 C3 C2 -177.2(3)
Cu1 N2 C3 C2 12.3(3)
N1 C2 C3 N2 -5.6(4)
C1 C2 C3 N2 172.9(3)
N1 C2 C3 C4 174.4(3)
C1 C2 C3 C4 -7.2(5)
N2 C3 C4 C5 -0.8(5)
C2 C3 C4 C5 179.3(3)
C3 C4 C5 C6 -1.1(6)
C4 C5 C6 C7 0.8(6)
C3 N2 C7 C6 -3.2(5)
Cu1 N2 C7 C6 165.3(3)
C5 C6 C7 N2 1.5(6)
O2 N3 C9 C10 177.3(3)
Cu1 N3 C9 C10 -5.3(4)
O2 N3 C9 C8 -0.9(5)
Cu1 N3 C9 C8 176.5(3)
C14 N4 C10 C11 3.7(5)
Cu1 N4 C10 C11 177.5(3)
C14 N4 C10 C9 -173.8(3)
Cu1 N4 C10 C9 0.0(3)
N3 C9 C10 N4 3.4(4)
C8 C9 C10 N4 -178.4(3)
N3 C9 C10 C11 -174.1(3)
C8 C9 C10 C11 4.1(5)
N4 C10 C11 C12 -2.2(5)
C9 C10 C11 C12 175.2(3)
C10 C11 C12 C13 -0.4(6)
C11 C12 C13 C14 1.3(6)
C10 N4 C14 C13 -2.8(5)
Cu1 N4 C14 C13 -175.6(3)
C12 C13 C14 N4 0.4(6)
